data_1001585
loop_
_publ_author_name
'Hervieu, M'
'Pham, A Q'
'Michel, C'
'Raveau, B'

_publ_section_title
;
A 2212 bismuth cuprate with a non-modulated structure Bi~2-
x~La~x~Ba~2.5~La~0.5~Cu~2~O~8.25~
;
_journal_coden_ASTM PHYCE6
_journal_name_full 'Physica C (Amsterdam) (152,1988-)'
_journal_page_first 449
_journal_page_last 455
_journal_paper_doi 10.1016/0921-4534(93)90559-9
_journal_volume 209
_journal_year 1993
_chemical_formula_structural '(Bi1.59 La0.41) Ba2 (Ba0.5 La0.5) Cu2 O8.25'
_chemical_formula_sum 'Ba2.5 Bi1.59 Cu2 La0.91 O8.25'
_chemical_name_systematic
;
Bismuth barium lanthanum copper oxide (1.6/2.5/0.9/2/8.3)
;
_space_group_IT_number 139
_symmetry_cell_setting tetragonal
_symmetry_Int_Tables_number 139
_symmetry_space_group_name_Hall '-I 4 2'
_symmetry_space_group_name_H-M 'I 4/m m m'
_cell_angle_alpha 90
_cell_angle_beta 90
_cell_angle_gamma 90
_cell_formula_units_Z 2
_cell_length_a 3.938(1)
_cell_length_b 3.938(1)
_cell_length_c 31.213(5)
_cell_volume 484.0
_refine_ls_R_factor_all 0.095
_cod_original_formula_sum 'Ba2.5 Bi1.59 Cu2 La.91 O8.25'
_cod_database_code 1001585

loop_
_symmetry_equiv_pos_as_xyz
x,y,z
-x,-y,z
-x,y,z
x,-y,z
-y,x,z
y,-x,z
y,x,z
-y,-x,z
-x,-y,-z
x,y,-z
x,-y,-z
-x,y,-z
y,-x,-z
-y,x,-z
-y,-x,-z
y,x,-z
1/2+x,1/2+y,1/2+z
1/2-x,1/2-y,1/2+z
1/2-x,1/2+y,1/2+z
1/2+x,1/2-y,1/2+z
1/2-y,1/2+x,1/2+z
1/2+y,1/2-x,1/2+z
1/2+y,1/2+x,1/2+z
1/2-y,1/2-x,1/2+z
1/2-x,1/2-y,1/2-z
1/2+x,1/2+y,1/2-z
1/2+x,1/2-y,1/2-z
1/2-x,1/2+y,1/2-z
1/2+y,1/2-x,1/2-z
1/2-y,1/2+x,1/2-z
1/2-y,1/2-x,1/2-z
1/2+y,1/2+x,1/2-z

loop_
_atom_site_label
_atom_site_type_symbol
_atom_site_symmetry_multiplicity
_atom_site_Wyckoff_symbol
_atom_site_fract_x
_atom_site_fract_y
_atom_site_fract_z
_atom_site_occupancy
_atom_site_attached_hydrogens
_atom_site_calc_flag
Bi1 Bi3+ 4 e 0.5 0.5 0.2057(3) 0.795(75) 0 d
La1 La3+ 4 e 0.5 0.5 0.2057(3) 0.205(75) 0 d
Ba1 Ba2+ 4 e 0. 0. 0.1184(3) 1. 0 d
Ba2 Ba2+ 2 a 0. 0. 0. 0.5 0 d
La2 La3+ 2 a 0. 0. 0. 0.5 0 d
Cu1 Cu2+ 4 e 0.5 0.5 0.0599(8) 1. 0 d
O1 O2- 8 g 0.5 0. 0.053(3) 1. 0 d
O2 O2- 4 e 0.5 0.5 0.697(2) 1. 0 d
O3 O2- 4 e 0.5 0.5 0.136(3) 1. 0 d
O4 O2- 32 o -1. -1. -1. 0.0156 0 dum

loop_
_atom_type_symbol
_atom_type_oxidation_number
Bi3+ 3.000
La3+ 3.000
Ba2+ 2.000
Cu2+ 2.000
O2- -2.000
